data_9012846
loop_
_publ_author_name
'Jansen, M.'

_publ_section_title
;
 Kristallstruktur von As2O5
;
_journal_name_full 'Angewandte Chemie'
_journal_page_first 326
_journal_page_last 327
_journal_paper_doi 10.1002/ange.19770890511
_journal_volume 89
_journal_year 1977
_chemical_formula_structural As2O5
_chemical_formula_sum 'As2 O5'
_space_group_IT_number 19
_symmetry_space_group_name_Hall 'P 2ac 2ab'
_symmetry_space_group_name_H-M 'P 21 21 21'
_cell_angle_alpha 90
_cell_angle_beta 90
_cell_angle_gamma 90
_cell_length_a 8.646
_cell_length_b 8.450
_cell_length_c 4.626
_cell_formula_units_Z 4
_cell_volume 337.970
_database_code_amcsd 0011989
_exptl_crystal_density_diffrn 4.517
_cod_database_code 9012846
_amcsd_formula_title As2O5

loop_
_space_group_symop_operation_xyz
x,y,z
-x,1/2+y,1/2-z
1/2+x,1/2-y,-z
1/2-x,-y,1/2+z

loop_
_atom_site_aniso_label
_atom_site_aniso_U_11
_atom_site_aniso_U_22
_atom_site_aniso_U_33
_atom_site_aniso_U_12
_atom_site_aniso_U_13
_atom_site_aniso_U_23
As1 0.01670 0.01850 0.01630 -0.00070 0.00090 -0.00030
As2 0.01720 0.01810 0.01670 -0.00030 0.00050 0.00040
O1 0.01160 0.00660 0.03820 0.00470 0.01660 0.01340
O2 0.01500 0.00850 0.02360 -0.00130 -0.00730 0.00960
O3 0.01580 0.01160 0.01300 -0.00040 0.01030 0.00180
O4 0.01410 0.00410 0.01030 0.00420 0.00000 -0.00410
O5 0.00920 0.01320 0.00320 0.00030 -0.00030 0.00160

loop_
_atom_site_label
_atom_site_fract_x
_atom_site_fract_y
_atom_site_fract_z
As1 0.15150 0.40250 0.12840
As2 0.53360 0.78260 0.13400
O1 0.29030 0.43340 0.84510
O2 0.49530 0.14390 0.61710
O3 0.58240 0.26550 0.08170
O4 0.49900 0.47570 0.46120
O5 0.27570 0.25610 0.30000

loop_
_cod_related_entry_id
_cod_related_entry_database
_cod_related_entry_code
1 AMCSD 0011989
